data_4077525
loop_
_publ_author_name
'Johnson, Brian P.'
'Schiffer, Michael'
'Scheer, Manfred'

_publ_section_title
;
 Novel Approach to Intermediates Containing a Tungsten&#x2212;Arsenic
 Triple Bond&#x2020;
;
_journal_issue 17
_journal_name_full Organometallics
_journal_page_first 3404
_journal_paper_doi 10.1021/om0003436
_journal_volume 19
_journal_year 2000
_chemical_formula_sum 'C20 H15 As O10 W2'
_chemical_formula_weight 857.94
_chemical_name_systematic
; 
 ? 
;
_space_group_IT_number 14
_symmetry_cell_setting monoclinic
_symmetry_space_group_name_Hall '-P 2yn'
_symmetry_space_group_name_H-M 'P 1 21/n 1'
_atom_sites_solution_hydrogens geom
_atom_sites_solution_primary direct
_atom_sites_solution_secondary difmap
_audit_creation_method SHELXL-97
_cell_angle_alpha 90.00
_cell_angle_beta 103.34(2)
_cell_angle_gamma 90.00
_cell_formula_units_Z 8
_cell_length_a 15.387(2)
_cell_length_b 18.193(2)
_cell_length_c 17.997(2)
_cell_measurement_reflns_used 959
_cell_measurement_temperature 190(1)
_cell_measurement_theta_max 26.03
_cell_measurement_theta_min 1.76
_cell_volume 4902.1(11)
_computing_cell_refinement 'STOE IPDS software'
_computing_data_collection 'STOE IPDS software'
_computing_data_reduction 'STOE IPDS software'
_computing_molecular_graphics SIEMENS-XP
_computing_publication_material SHELXL-97
_computing_structure_refinement 'SHELXL-97 (Sheldrick, 1997)'
_computing_structure_solution 'SHELXS-97 (Sheldrick, 1990)'
_diffrn_ambient_temperature 190(1)
_diffrn_measured_fraction_theta_full 0.880
_diffrn_measured_fraction_theta_max 0.880
_diffrn_measurement_device_type 'Stoe IPDS'
_diffrn_radiation_monochromator graphite
_diffrn_radiation_source 'fine-focus sealed tube'
_diffrn_radiation_type MoK\a
_diffrn_radiation_wavelength 0.71073
_diffrn_reflns_av_R_equivalents 0.0837
_diffrn_reflns_av_sigmaI/netI 0.1048
_diffrn_reflns_limit_h_max 18
_diffrn_reflns_limit_h_min -18
_diffrn_reflns_limit_k_max 13
_diffrn_reflns_limit_k_min -22
_diffrn_reflns_limit_l_max 22
_diffrn_reflns_limit_l_min -22
_diffrn_reflns_number 20206
_diffrn_reflns_theta_full 26.03
_diffrn_reflns_theta_max 26.03
_diffrn_reflns_theta_min 1.76
_exptl_absorpt_coefficient_mu 10.768
_exptl_absorpt_correction_T_max 0.6734
_exptl_absorpt_correction_T_min 0.4837
_exptl_absorpt_correction_type numerical
_exptl_crystal_colour dark/blue
_exptl_crystal_density_diffrn 2.325
_exptl_crystal_density_method 'not measured'
_exptl_crystal_description plate
_exptl_crystal_F_000 3168
_exptl_crystal_size_max 0.15
_exptl_crystal_size_mid 0.11
_exptl_crystal_size_min 0.02
_refine_diff_density_max 2.605
_refine_diff_density_min -2.256
_refine_diff_density_rms 0.283
_refine_ls_extinction_method none
_refine_ls_goodness_of_fit_ref 0.886
_refine_ls_hydrogen_treatment mixed
_refine_ls_matrix_type full
_refine_ls_number_parameters 605
_refine_ls_number_reflns 8504
_refine_ls_number_restraints 0
_refine_ls_restrained_S_all 0.886
_refine_ls_R_factor_all 0.0917
_refine_ls_R_factor_gt 0.0520
_refine_ls_shift/su_max 0.362
_refine_ls_shift/su_mean 0.004
_refine_ls_structure_factor_coef Fsqd
_refine_ls_weighting_details 'calc w=1/[\s^2^(Fo^2^)+(0.0623P)^2^+0.0000P] where P=(Fo^2^+2Fc^2^)/3'
_refine_ls_weighting_scheme calc
_refine_ls_wR_factor_gt 0.1138
_refine_ls_wR_factor_ref 0.1251
_reflns_number_gt 5242
_reflns_number_total 8504
_reflns_threshold_expression >2sigma(I)
_cod_data_source_file om0003436.cif
_cod_data_source_block b8
_cod_depositor_comments
;
The following automatic conversions were performed:
'_atom_site_symetry_multiplicity' tag replaced with
'_atom_site_symmetry_multiplicity'.

Automatic conversion script
Id: cif_correct_tags 1440 2010-10-19 06:21:57Z saulius 
;
_cod_original_cell_volume 4902.2(10)
_cod_original_sg_symbol_H-M P(2)1/n
_cod_database_code 4077525

loop_
_symmetry_equiv_pos_as_xyz
'x, y, z'
'-x+1/2, y+1/2, -z+1/2'
'-x, -y, -z'
'x-1/2, -y-1/2, z-1/2'

loop_
_atom_site_label
_atom_site_type_symbol
_atom_site_fract_x
_atom_site_fract_y
_atom_site_fract_z
_atom_site_U_iso_or_equiv
_atom_site_adp_type
_atom_site_occupancy
_atom_site_symmetry_multiplicity
_atom_site_calc_flag
_atom_site_refinement_flags
W1 W 0.45353(4) 0.66471(4) 0.17953(3) 0.03008(15) Uani 1 1 d .
W2 W 0.66161(4) 0.70726(4) 0.39629(3) 0.02899(15) Uani 1 1 d .
As1 As 0.54942(9) 0.75024(8) 0.27631(7) 0.0258(3) Uani 1 1 d .
As2 As 0.96016(9) 0.26304(8) 0.71758(7) 0.0250(3) Uani 1 1 d .
W3 W 1.04487(4) 0.19540(4) 0.83549(3) 0.03109(16) Uani 1 1 d .
W4 W 0.85500(4) 0.20478(4) 0.60221(3) 0.02793(15) Uani 1 1 d .
C1 C 0.4437(11) 0.7274(10) 0.0834(10) 0.043(4) Uani 1 1 d .
O1 O 0.4310(9) 0.7533(7) 0.0238(6) 0.053(3) Uani 1 1 d .
C2 C 0.3405(12) 0.7161(12) 0.1925(7) 0.047(5) Uani 1 1 d .
O2 O 0.2753(8) 0.7454(9) 0.1955(8) 0.063(4) Uani 1 1 d .
C3 C 0.4576(12) 0.5908(12) 0.2687(11) 0.050(5) Uani 1 1 d .
O3 O 0.4604(9) 0.5463(8) 0.3135(6) 0.055(3) Uani 1 1 d .
C4 C 0.5652(12) 0.6204(10) 0.1548(8) 0.044(4) Uani 1 1 d .
O4 O 0.6259(9) 0.5964(9) 0.1383(8) 0.071(4) Uani 1 1 d .
C5 C 0.3795(13) 0.5855(11) 0.1137(10) 0.050(5) Uani 1 1 d .
O5 O 0.3391(11) 0.5432(8) 0.0781(7) 0.071(4) Uani 1 1 d .
C6 C 0.7640(11) 0.7581(11) 0.3621(7) 0.040(4) Uani 1 1 d .
O6 O 0.8229(7) 0.7882(7) 0.3450(7) 0.048(3) Uani 1 1 d .
C7 C 0.6656(12) 0.7936(11) 0.4713(9) 0.044(4) Uani 1 1 d .
O7 O 0.6795(10) 0.8336(8) 0.5210(7) 0.063(4) Uani 1 1 d .
C8 C 0.5555(12) 0.6662(12) 0.4345(8) 0.047(5) Uani 1 1 d .
O8 O 0.4970(8) 0.6433(9) 0.4565(6) 0.058(4) Uani 1 1 d .
C9 C 0.6744(11) 0.6114(12) 0.3397(10) 0.047(4) Uani 1 1 d .
O9 O 0.6887(9) 0.5576(8) 0.3151(8) 0.065(4) Uani 1 1 d .
C10 C 0.7452(10) 0.6594(9) 0.4860(9) 0.033(3) Uani 1 1 d .
O10 O 0.7907(9) 0.6343(8) 0.5395(7) 0.057(4) Uani 1 1 d .
C11 C 0.5328(9) 0.8606(10) 0.2582(9) 0.036(4) Uani 1 1 d .
O11 O 1.2296(7) 0.2717(8) 0.8309(8) 0.057(4) Uani 1 1 d .
C12 C 0.6235(10) 0.8880(9) 0.2677(8) 0.031(3) Uani 1 1 d .
O12 O 1.0285(9) 0.3114(8) 0.9641(7) 0.059(4) Uani 1 1 d .
C13 C 0.6476(10) 0.9222(8) 0.3377(7) 0.026(3) Uani 1 1 d .
O13 O 0.8680(9) 0.1275(9) 0.8711(8) 0.065(4) Uani 1 1 d .
C14 C 0.5690(10) 0.9207(9) 0.3711(9) 0.033(4) Uani 1 1 d .
O14 O 1.0599(9) 0.0646(8) 0.7212(7) 0.054(3) Uani 1 1 d .
C15 C 0.5021(10) 0.8854(10) 0.3255(9) 0.036(4) Uani 1 1 d .
O15 O 1.1564(11) 0.0910(11) 0.9613(8) 0.089(6) Uani 1 1 d .
C16 C 0.4700(13) 0.8794(9) 0.1813(10) 0.051(5) Uani 1 1 d .
H16A H 0.4116 0.8565 0.1783 0.076 Uiso 1 1 calc R
H16B H 0.4953 0.8609 0.1397 0.076 Uiso 1 1 calc R
H16C H 0.4628 0.9329 0.1767 0.076 Uiso 1 1 calc R
O16 O 0.8762(10) 0.3121(8) 0.4683(6) 0.063(4) Uani 1 1 d .
C17 C 0.6777(12) 0.8869(10) 0.2085(9) 0.046(4) Uani 1 1 d .
H17A H 0.6576 0.9263 0.1715 0.069 Uiso 1 1 calc R
H17B H 0.6701 0.8394 0.1821 0.069 Uiso 1 1 calc R
H17C H 0.7409 0.8941 0.2332 0.069 Uiso 1 1 calc R
O17 O 1.0059(9) 0.1088(8) 0.5512(7) 0.063(4) Uani 1 1 d .
C18 C 0.7331(12) 0.9576(12) 0.3701(11) 0.051(5) Uani 1 1 d .
H18A H 0.7635 0.9314 0.4163 0.076 Uiso 1 1 calc R
H18B H 0.7229 1.0087 0.3829 0.076 Uiso 1 1 calc R
H18C H 0.7704 0.9565 0.3327 0.076 Uiso 1 1 calc R
O18 O 0.8220(8) 0.0705(7) 0.7065(6) 0.045(3) Uani 1 1 d .
C19 C 0.5690(14) 0.9624(11) 0.4455(9) 0.053(5) Uani 1 1 d .
H19A H 0.5509 1.0135 0.4336 0.079 Uiso 1 1 calc R
H19B H 0.6291 0.9613 0.4789 0.079 Uiso 1 1 calc R
H19C H 0.5269 0.9389 0.4715 0.079 Uiso 1 1 calc R
O19 O 0.6918(8) 0.3002(7) 0.6306(7) 0.048(3) Uani 1 1 d .
C20 C 0.4084(11) 0.8757(12) 0.3355(13) 0.061(6) Uani 1 1 d .
H20A H 0.3840 0.8292 0.3121 0.091 Uiso 1 1 calc R
H20B H 0.3712 0.9165 0.3108 0.091 Uiso 1 1 calc R
H20C H 0.4090 0.8750 0.3901 0.091 Uiso 1 1 calc R
O20 O 0.7145(9) 0.1190(8) 0.4757(8) 0.063(4) Uani 1 1 d .
C21 C 1.1607(11) 0.2436(10) 0.8287(7) 0.036(4) Uani 1 1 d .
C22 C 1.0335(11) 0.2722(11) 0.9165(10) 0.045(5) Uani 1 1 d .
C23 C 0.9288(11) 0.1523(12) 0.8560(8) 0.047(5) Uani 1 1 d .
C24 C 1.0543(10) 0.1140(9) 0.7614(8) 0.032(4) Uani 1 1 d .
C25 C 1.1171(13) 0.1295(14) 0.9175(9) 0.063(6) Uani 1 1 d .
C26 C 0.8716(12) 0.2772(9) 0.5198(10) 0.043(4) Uani 1 1 d .
C27 C 0.9540(11) 0.1456(10) 0.5720(7) 0.035(4) Uani 1 1 d .
C28 C 0.8348(9) 0.1212(10) 0.6739(8) 0.036(4) Uani 1 1 d .
C29 C 0.7501(11) 0.2692(10) 0.6218(9) 0.039(4) Uani 1 1 d .
C30 C 0.7669(11) 0.1517(11) 0.5212(9) 0.043(4) Uani 1 1 d .
C31 C 0.9808(10) 0.3735(8) 0.7177(8) 0.030(3) Uani 1 1 d .
C32 C 0.8946(10) 0.3990(10) 0.7289(8) 0.036(4) Uani 1 1 d .
C33 C 0.8495(9) 0.4341(8) 0.6648(8) 0.027(3) Uani 1 1 d .
C34 C 0.9052(10) 0.4323(8) 0.6089(9) 0.032(3) Uani 1 1 d .
C35 C 0.9816(9) 0.3973(7) 0.6391(8) 0.024(3) Uani 1 1 d .
C36 C 1.0616(11) 0.4004(10) 0.7775(8) 0.041(4) Uani 1 1 d .
H36A H 1.0902 0.4410 0.7563 0.062 Uiso 1 1 calc R
H36B H 1.1044 0.3600 0.7919 0.062 Uiso 1 1 calc R
H36C H 1.0423 0.4176 0.8227 0.062 Uiso 1 1 calc R
C37 C 0.8682(12) 0.3977(11) 0.8045(8) 0.047(5) Uani 1 1 d .
H37A H 0.9059 0.3625 0.8387 0.070 Uiso 1 1 calc R
H37B H 0.8055 0.3829 0.7965 0.070 Uiso 1 1 calc R
H37C H 0.8761 0.4468 0.8274 0.070 Uiso 1 1 calc R
C38 C 0.7632(11) 0.4723(11) 0.6519(11) 0.049(5) Uani 1 1 d .
H38A H 0.7266 0.4589 0.6016 0.074 Uiso 1 1 calc R
H38B H 0.7731 0.5255 0.6541 0.074 Uiso 1 1 calc R
H38C H 0.7321 0.4578 0.6914 0.074 Uiso 1 1 calc R
C39 C 0.8826(13) 0.4680(11) 0.5330(9) 0.048(5) Uani 1 1 d .
H39A H 0.8880 0.5214 0.5392 0.072 Uiso 1 1 calc R
H39B H 0.8212 0.4555 0.5070 0.072 Uiso 1 1 calc R
H39C H 0.9237 0.4508 0.5024 0.072 Uiso 1 1 calc R
C40 C 1.0607(11) 0.3847(10) 0.6057(10) 0.046(4) Uani 1 1 d .
H40A H 1.0962 0.3438 0.6322 0.069 Uiso 1 1 calc R
H40B H 1.0975 0.4293 0.6116 0.069 Uiso 1 1 calc R
H40C H 1.0404 0.3729 0.5513 0.069 Uiso 1 1 calc R

loop_
_atom_site_aniso_label
_atom_site_aniso_U_11
_atom_site_aniso_U_22
_atom_site_aniso_U_33
_atom_site_aniso_U_23
_atom_site_aniso_U_13
_atom_site_aniso_U_12
W1 0.0300(3) 0.0352(4) 0.0224(3) -0.0025(2) 0.0006(3) -0.0003(3)
W2 0.0265(3) 0.0355(4) 0.0220(3) 0.0015(2) -0.0004(2) 0.0040(3)
As1 0.0237(7) 0.0311(9) 0.0197(6) -0.0005(6) -0.0006(6) 0.0026(6)
As2 0.0255(7) 0.0295(8) 0.0187(6) 0.0001(6) 0.0027(6) -0.0013(6)
W3 0.0281(3) 0.0433(4) 0.0204(3) 0.0032(2) 0.0026(3) 0.0032(3)
W4 0.0307(3) 0.0314(3) 0.0196(3) 0.0001(2) 0.0016(3) -0.0044(3)
C1 0.042(10) 0.046(11) 0.039(9) -0.008(8) 0.009(9) 0.008(7)
O1 0.084(9) 0.039(8) 0.037(6) 0.015(5) 0.017(7) 0.021(6)
C2 0.049(11) 0.081(15) 0.006(6) 0.000(7) -0.001(7) -0.019(10)
O2 0.034(7) 0.074(11) 0.086(10) -0.003(8) 0.025(7) 0.013(6)
C3 0.051(11) 0.051(13) 0.050(11) -0.026(9) 0.012(10) -0.014(9)
O3 0.079(10) 0.049(9) 0.031(6) 0.016(6) 0.004(7) -0.004(7)
C4 0.053(11) 0.054(12) 0.020(7) -0.003(7) 0.000(8) 0.012(8)
O4 0.063(9) 0.083(12) 0.076(10) 0.004(8) 0.033(8) 0.031(8)
C5 0.062(12) 0.046(12) 0.036(9) 0.006(8) -0.001(10) -0.017(9)
O5 0.096(12) 0.052(10) 0.044(7) -0.006(7) -0.027(8) -0.027(8)
C6 0.030(8) 0.073(13) 0.008(6) -0.010(7) -0.013(7) 0.009(8)
O6 0.042(7) 0.052(8) 0.052(7) 0.002(6) 0.018(6) 0.001(6)
C7 0.058(11) 0.042(11) 0.033(8) 0.026(8) 0.016(8) 0.021(9)
O7 0.088(11) 0.062(10) 0.038(7) -0.026(7) 0.008(7) 0.012(8)
C8 0.051(11) 0.077(14) 0.011(6) -0.011(7) 0.006(8) -0.007(9)
O8 0.041(7) 0.107(13) 0.026(6) -0.010(6) 0.005(6) -0.032(7)
C9 0.035(9) 0.062(14) 0.038(9) -0.002(8) -0.002(8) 0.001(8)
O9 0.057(8) 0.054(10) 0.073(9) -0.026(7) -0.009(8) 0.018(7)
C10 0.037(9) 0.022(8) 0.037(8) -0.006(7) -0.001(8) -0.009(6)
O10 0.057(8) 0.072(10) 0.035(7) 0.016(6) -0.008(7) 0.016(7)
C11 0.017(7) 0.057(12) 0.031(8) 0.007(7) -0.004(7) 0.005(7)
O11 0.030(6) 0.064(10) 0.082(10) -0.005(7) 0.023(7) -0.009(6)
C12 0.042(9) 0.028(9) 0.029(7) 0.006(6) 0.018(7) 0.003(6)
O12 0.077(9) 0.068(10) 0.037(6) -0.030(6) 0.021(7) -0.002(7)
C13 0.043(9) 0.024(8) 0.013(6) 0.006(5) 0.007(6) 0.003(6)
O13 0.048(8) 0.090(12) 0.058(8) 0.002(7) 0.013(7) -0.035(7)
C14 0.033(8) 0.027(9) 0.043(9) -0.003(7) 0.019(8) 0.016(6)
O14 0.065(9) 0.048(9) 0.050(7) 0.000(6) 0.014(7) 0.018(6)
C15 0.021(8) 0.040(11) 0.046(9) 0.003(7) 0.004(8) 0.000(6)
O15 0.073(10) 0.137(17) 0.048(8) 0.052(10) -0.004(9) 0.049(11)
C16 0.064(12) 0.015(9) 0.056(11) 0.010(7) -0.022(10) 0.011(7)
O16 0.100(11) 0.060(10) 0.029(6) 0.022(6) 0.018(7) -0.012(7)
C17 0.055(11) 0.047(12) 0.040(9) -0.003(8) 0.019(9) 0.014(8)
O17 0.064(9) 0.072(11) 0.057(8) -0.012(7) 0.024(8) 0.014(7)
C18 0.042(10) 0.058(13) 0.049(10) -0.014(9) 0.004(9) -0.009(8)
O18 0.062(8) 0.028(7) 0.044(6) 0.015(5) 0.010(6) -0.013(5)
C19 0.072(13) 0.059(13) 0.033(9) -0.014(8) 0.021(10) 0.006(10)
O19 0.044(7) 0.043(8) 0.060(8) 0.003(6) 0.015(6) 0.009(6)
C20 0.030(9) 0.063(14) 0.098(16) 0.002(11) 0.033(11) 0.000(8)
O20 0.059(9) 0.064(10) 0.056(8) -0.028(7) -0.006(8) -0.009(7)
C21 0.043(9) 0.053(11) 0.010(6) -0.012(6) 0.005(7) 0.000(8)
C22 0.031(9) 0.057(13) 0.046(10) 0.033(9) 0.006(8) 0.012(8)
C23 0.038(10) 0.087(15) 0.010(7) 0.009(7) -0.009(7) 0.000(9)
C24 0.029(8) 0.037(10) 0.031(7) 0.023(7) 0.009(7) 0.016(6)
C25 0.048(11) 0.12(2) 0.022(8) 0.015(10) 0.010(9) 0.028(11)
C26 0.061(11) 0.025(10) 0.045(9) -0.027(7) 0.015(9) -0.021(8)
C27 0.047(9) 0.048(11) 0.006(6) 0.008(6) -0.003(7) 0.001(8)
C28 0.015(7) 0.057(12) 0.026(7) -0.010(7) -0.015(7) -0.005(7)
C29 0.040(9) 0.040(10) 0.032(8) -0.016(7) -0.002(8) -0.017(8)
C30 0.039(10) 0.050(12) 0.040(9) 0.002(8) 0.009(9) 0.002(8)
C31 0.039(8) 0.027(9) 0.024(7) -0.004(6) 0.009(7) -0.008(6)
C32 0.038(9) 0.044(11) 0.029(8) -0.002(7) 0.015(8) -0.009(7)
C33 0.030(8) 0.023(8) 0.027(7) 0.000(5) 0.006(7) 0.006(6)
C34 0.038(8) 0.014(8) 0.046(9) 0.001(6) 0.014(8) 0.000(6)
C35 0.026(7) 0.017(7) 0.035(7) -0.005(5) 0.018(7) -0.010(5)
C36 0.038(9) 0.047(11) 0.026(8) -0.005(7) -0.017(8) -0.011(7)
C37 0.061(11) 0.067(13) 0.014(7) 0.006(7) 0.012(8) 0.016(9)
C38 0.039(10) 0.058(13) 0.054(11) -0.009(9) 0.016(9) -0.007(8)
C39 0.056(11) 0.057(13) 0.030(8) 0.004(8) 0.008(9) 0.019(9)
C40 0.041(9) 0.047(12) 0.058(10) 0.006(8) 0.026(9) 0.012(8)

loop_
_atom_type_symbol
_atom_type_description
_atom_type_scat_dispersion_real
_atom_type_scat_dispersion_imag
_atom_type_scat_source
C C 0.0033 0.0016 'International Tables Vol C Tables 4.2.6.8 and 6.1.1.4'
H H 0.0000 0.0000 'International Tables Vol C Tables 4.2.6.8 and 6.1.1.4'
O O 0.0106 0.0060 'International Tables Vol C Tables 4.2.6.8 and 6.1.1.4'
As As 0.0499 2.0058 'International Tables Vol C Tables 4.2.6.8 and 6.1.1.4'
W W -0.8490 6.8722 'International Tables Vol C Tables 4.2.6.8 and 6.1.1.4'

loop_
_geom_angle_atom_site_label_1
_geom_angle_atom_site_label_2
_geom_angle_atom_site_label_3
_geom_angle
C2 W1 C4 173.1(6)
C2 W1 C5 90.8(8)
C4 W1 C5 88.9(8)
C2 W1 C1 86.7(6)
C4 W1 C1 86.4(6)
C5 W1 C1 88.9(7)
C2 W1 C3 94.7(7)
C4 W1 C3 92.0(7)
C5 W1 C3 84.6(7)
C1 W1 C3 173.3(7)
C2 W1 As1 90.9(5)
C4 W1 As1 90.4(5)
C5 W1 As1 172.1(5)
C1 W1 As1 99.0(5)
C3 W1 As1 87.6(5)
C10 W2 C6 92.5(6)
C10 W2 C9 85.0(7)
C6 W2 C9 93.8(7)
C10 W2 C8 89.1(7)
C6 W2 C8 174.3(7)
C9 W2 C8 91.8(7)
C10 W2 C7 83.6(6)
C6 W2 C7 86.8(6)
C9 W2 C7 168.6(7)
C8 W2 C7 87.9(7)
C10 W2 As1 172.2(4)
C6 W2 As1 91.4(4)
C9 W2 As1 88.0(5)
C8 W2 As1 87.7(5)
C7 W2 As1 103.4(4)
C11 As1 W1 117.5(5)
C11 As1 W2 118.1(5)
W1 As1 W2 124.35(6)
C31 As2 W3 115.3(4)
C31 As2 W4 118.8(4)
W3 As2 W4 125.90(6)
C21 W3 C24 94.6(6)
C21 W3 C25 87.6(8)
C24 W3 C25 86.3(7)
C21 W3 C22 88.2(6)
C24 W3 C22 175.6(6)
C25 W3 C22 90.4(7)
C21 W3 C23 172.7(6)
C24 W3 C23 92.1(7)
C25 W3 C23 89.8(8)
C22 W3 C23 85.0(7)
C21 W3 As2 91.6(5)
C24 W3 As2 84.6(4)
C25 W3 As2 170.8(6)
C22 W3 As2 98.8(4)
C23 W3 As2 92.0(5)
C30 W4 C27 88.4(6)
C30 W4 C26 87.7(6)
C27 W4 C26 85.5(6)
C30 W4 C28 85.7(6)
C27 W4 C28 90.4(6)
C26 W4 C28 172.3(6)
C30 W4 C29 88.5(6)
C27 W4 C29 174.2(6)
C26 W4 C29 89.5(7)
C28 W4 C29 94.2(6)
C30 W4 As2 172.9(5)
C27 W4 As2 93.7(4)
C26 W4 As2 99.3(4)
C28 W4 As2 87.5(4)
C29 W4 As2 89.9(4)
O1 C1 W1 169.2(16)
O2 C2 W1 176.2(14)
O3 C3 W1 174.7(15)
O4 C4 W1 177.4(15)
O5 C5 W1 180(2)
O6 C6 W2 177.7(13)
O7 C7 W2 167.4(15)
O8 C8 W2 179.2(14)
O9 C9 W2 172.8(16)
O10 C10 W2 176.3(14)
C12 C11 C15 106.2(14)
C12 C11 C16 114.7(13)
C15 C11 C16 114.8(13)
C12 C11 As1 103.8(10)
C15 C11 As1 102.9(10)
C16 C11 As1 113.2(12)
C13 C12 C11 108.2(11)
C13 C12 C17 125.5(14)
C11 C12 C17 126.0(14)
C12 C13 C18 126.3(12)
C12 C13 C14 107.0(13)
C18 C13 C14 126.6(12)
C15 C14 C13 110.6(12)
C15 C14 C19 128.4(13)
C13 C14 C19 120.8(15)
C14 C15 C11 107.9(12)
C14 C15 C20 127.8(15)
C11 C15 C20 124.2(16)
O11 C21 W3 174.7(12)
O12 C22 W3 176.1(14)
O13 C23 W3 176.1(14)
O14 C24 W3 176.9(12)
O15 C25 W3 178(2)
O16 C26 W4 172.6(14)
O17 C27 W4 175.1(14)
O18 C28 W4 172.6(13)
O19 C29 W4 176.2(14)
O20 C30 W4 177.6(15)
C32 C31 C35 104.3(14)
C32 C31 C36 114.8(12)
C35 C31 C36 113.2(12)
C32 C31 As2 99.6(10)
C35 C31 As2 108.9(9)
C36 C31 As2 114.8(12)
C33 C32 C31 109.5(11)
C33 C32 C37 125.5(14)
C31 C32 C37 124.2(15)
C32 C33 C34 107.8(12)
C32 C33 C38 128.4(13)
C34 C33 C38 123.7(13)
C35 C34 C33 109.4(12)
C35 C34 C39 125.5(13)
C33 C34 C39 125.0(13)
C34 C35 C31 109.0(11)
C34 C35 C40 129.1(13)
C31 C35 C40 121.8(14)

loop_
_geom_bond_atom_site_label_1
_geom_bond_atom_site_label_2
_geom_bond_distance
W1 C2 2.03(2)
W1 C4 2.038(17)
W1 C5 2.038(19)
W1 C1 2.048(18)
W1 C3 2.08(2)
W1 As1 2.5390(16)
W2 C10 2.015(17)
W2 C6 2.041(17)
W2 C9 2.05(2)
W2 C8 2.053(17)
W2 C7 2.06(2)
W2 As1 2.5562(16)
As1 C11 2.040(18)
As2 C31 2.034(15)
As2 W3 2.5377(16)
As2 W4 2.5499(16)
W3 C21 2.016(16)
W3 C24 2.021(17)
W3 C25 2.024(19)
W3 C22 2.06(2)
W3 C23 2.059(17)
W4 C30 1.996(19)
W4 C27 2.040(16)
W4 C26 2.044(18)
W4 C28 2.064(18)
W4 C29 2.089(18)
C1 O1 1.15(2)
C2 O2 1.15(2)
C3 O3 1.14(2)
C4 O4 1.131(19)
C5 O5 1.10(2)
C6 O6 1.159(19)
C7 O7 1.13(2)
C8 O8 1.142(18)
C9 O9 1.12(2)
C10 O10 1.147(19)
C11 C12 1.45(2)
C11 C15 1.47(2)
C11 C16 1.53(2)
O11 C21 1.170(19)
C12 C13 1.38(2)
C12 C17 1.497(17)
O12 C22 1.13(2)
C13 C18 1.46(2)
C13 C14 1.470(17)
O13 C23 1.128(19)
C14 C15 1.32(2)
C14 C19 1.54(2)
O14 C24 1.17(2)
C15 C20 1.504(19)
O15 C25 1.12(2)
O16 C26 1.14(2)
O17 C27 1.168(19)
O18 C28 1.13(2)
O19 C29 1.102(19)
O20 C30 1.17(2)
C31 C32 1.46(2)
C31 C35 1.483(18)
C31 C36 1.53(2)
C32 C33 1.36(2)
C32 C37 1.507(16)
C33 C34 1.464(17)
C33 C38 1.47(2)
C34 C35 1.34(2)
C34 C39 1.48(2)
C35 C40 1.494(17)
